data_2221814
loop_
_publ_author_name
'Zhang, Xiao-Qin'
'Luo, Mei-Ming'

_publ_section_title
'[3,3'-Dimesityl-1,1'-(4,5:16,17-dibenzo-3,6,9,12,15,18-hexaoxaeicosane-1,20-diyl)diimidazolin-2-ylidene]dithiocyanatopalladium(II)'
_journal_coeditor_code SJ2617
_journal_issue 5
_journal_name_full 'Acta Crystallographica Section E'
_journal_page_first m568
_journal_page_last m569
_journal_paper_doi 10.1107/S1600536809014615
_journal_volume 65
_journal_year 2009
_chemical_formula_iupac '[Pd (N C S)2 (C46 H54 N4 O6)]'
_chemical_formula_moiety 'C48 H54 N6 O6 Pd S2'
_chemical_formula_sum 'C48 H54 N6 O6 Pd S2'
_chemical_formula_weight 981.49
_chemical_name_systematic
;
[3,3'-Dimesityl-1,1'-(4,5:16,17-dibenzo-3,6,9,12,15,18-hexaoxaeicosane-1,20-
diyl)diimidazolin-2-ylidene]dithiocyanatopalladium(II)
;
_space_group_IT_number 14
_symmetry_cell_setting monoclinic
_symmetry_space_group_name_Hall '-P 2yn'
_symmetry_space_group_name_H-M 'P 1 21/n 1'
_atom_sites_solution_hydrogens geom
_atom_sites_solution_primary direct
_atom_sites_solution_secondary difmap
_audit_creation_method SHELXL-97
_cell_angle_alpha 90.00
_cell_angle_beta 97.13(2)
_cell_angle_gamma 90.00
_cell_formula_units_Z 4
_cell_length_a 14.143(5)
_cell_length_b 19.803(4)
_cell_length_c 17.101(3)
_cell_measurement_reflns_used 40
_cell_measurement_temperature 288(2)
_cell_measurement_theta_max 7.79
_cell_measurement_theta_min 4.97
_cell_volume 4753(2)
_computing_cell_refinement 'DIFRAC (Gabe <i>et al.</i>,  1993)'
_computing_data_collection 'DIFRAC (Gabe <i>et al.</i>,  1993)'
_computing_data_reduction 'DIFRAC (Gabe <i>et al.</i>,  1989)'
_computing_molecular_graphics 'ORTEP-3 for Windows (Farrugia, 1997)'
_computing_publication_material 'SHELXL97 (Sheldrick, 2008)'
_computing_structure_refinement 'SHELXL97 (Sheldrick, 2008)'
_computing_structure_solution 'SHELXS97 (Sheldrick, 2008)'
_diffrn_ambient_temperature 288(2)
_diffrn_measured_fraction_theta_full 0.986
_diffrn_measured_fraction_theta_max 0.986
_diffrn_measurement_device_type 'Enraf--Nonius CAD-4'
_diffrn_measurement_method \w/2\q
_diffrn_radiation_monochromator graphite
_diffrn_radiation_source 'fine-focus sealed tube'
_diffrn_radiation_type MoK\a
_diffrn_radiation_wavelength 0.71073
_diffrn_reflns_av_R_equivalents 0.0031
_diffrn_reflns_av_sigmaI/netI 0.0648
_diffrn_reflns_limit_h_max 16
_diffrn_reflns_limit_h_min -17
_diffrn_reflns_limit_k_max 24
_diffrn_reflns_limit_k_min 0
_diffrn_reflns_limit_l_max 20
_diffrn_reflns_limit_l_min -7
_diffrn_reflns_number 9805
_diffrn_reflns_theta_full 25.52
_diffrn_reflns_theta_max 25.52
_diffrn_reflns_theta_min 1.76
_diffrn_standards_decay_% 1.191
_diffrn_standards_interval_count 300
_diffrn_standards_number 3
_exptl_absorpt_coefficient_mu 0.532
_exptl_absorpt_correction_T_max 0.9361
_exptl_absorpt_correction_T_min 0.9270
_exptl_absorpt_correction_type sphere
_exptl_absorpt_process_details '(Farrugia, 1999)'
_exptl_crystal_colour colourless
_exptl_crystal_density_diffrn 1.372
_exptl_crystal_density_method 'not measured'
_exptl_crystal_description block
_exptl_crystal_F_000 2040
_exptl_crystal_size_max 0.46
_exptl_crystal_size_mid 0.42
_exptl_crystal_size_min 0.40
_refine_diff_density_max 0.779
_refine_diff_density_min -1.306
_refine_ls_extinction_method none
_refine_ls_goodness_of_fit_ref 1.046
_refine_ls_hydrogen_treatment constr
_refine_ls_matrix_type full
_refine_ls_number_parameters 566
_refine_ls_number_reflns 8672
_refine_ls_number_restraints 61
_refine_ls_restrained_S_all 1.081
_refine_ls_R_factor_all 0.1379
_refine_ls_R_factor_gt 0.0663
_refine_ls_shift/su_max_lt 0.001
_refine_ls_shift/su_mean 0.000
_refine_ls_structure_factor_coef Fsqd
_refine_ls_weighting_details 'calc w=1/[\s^2^(Fo^2^)+(0.1301P)^2^] where P=(Fo^2^+2Fc^2^)/3'
_refine_ls_weighting_scheme calc
_refine_ls_wR_factor_gt 0.1792
_refine_ls_wR_factor_ref 0.2181
_reflns_number_gt 4983
_reflns_number_total 8672
_reflns_threshold_expression I>2\s(I)
_cod_data_source_file sj2617.cif
_cod_data_source_block I
_cod_depositor_comments
;
The following automatic conversions were performed:
'_symmetry_cell_setting' value 'Monoclinic' changed to 'monoclinic'
according to '/home/saulius/struct/CIF-dictionaries/cif_core.dic'
dictionary named 'cif_core.dic' version 2.4.1 from 2010-06-29.

Automatic conversion script
Id: cif_fix_enum 1527 2010-12-29 10:47:43Z saulius 

The following automatic conversions were performed:

'_symmetry_cell_setting' value 'Monoclinic' changed to 'monoclinic'
according to /home/saulius/struct/CIF-dictionaries/cif_core.dic
dictionary named 'cif_core.dic' version 2.4.1 from 2010-06-29.

Automatic conversion script
Id: cif_fix_values 1715 2011-07-08 13:25:40Z adriana 
;
_cod_original_sg_symbol_H-M 'P 21/n'
_cod_database_code 2221814
_cod_database_fobs_code 2221814

loop_
_symmetry_equiv_pos_as_xyz
'x, y, z'
'-x+1/2, y+1/2, -z+1/2'
'-x, -y, -z'
'x-1/2, -y-1/2, z-1/2'

loop_
_atom_site_type_symbol
_atom_site_label
_atom_site_fract_x
_atom_site_fract_y
_atom_site_fract_z
_atom_site_U_iso_or_equiv
_atom_site_adp_type
_atom_site_calc_flag
_atom_site_refinement_flags
_atom_site_occupancy
_atom_site_disorder_assembly
_atom_site_disorder_group
Pd Pd1 0.57564(3) 0.29052(2) 0.23443(3) 0.04415(19) Uani d . 1 . .
S S1 0.64646(14) 0.18450(9) 0.24534(15) 0.0721(6) Uani d U 1 . .
S S2 0.50579(14) 0.39669(9) 0.23181(14) 0.0689(6) Uani d . 1 . .
O O1 0.7414(3) 0.4138(2) 0.4806(3) 0.0610(12) Uani d . 1 . .
O O2 0.6397(6) 0.4445(3) 0.5970(4) 0.122(3) Uani d . 1 . .
O O3 0.5875(5) 0.3396(5) 0.6878(7) 0.162(4) Uani d DU 1 . .
O O4 0.6080(11) 0.2342(6) 0.5779(10) 0.215(6) Uani d DU 1 . .
O O5 0.5559(7) 0.1325(5) 0.4902(6) 0.159(4) Uani d DU 1 . .
O O6 0.3911(4) 0.1529(3) 0.3957(4) 0.0852(17) Uani d U 1 . .
N N1 0.7502(4) 0.3790(3) 0.2186(3) 0.0541(14) Uani d U 1 . .
N N2 0.7516(4) 0.3414(3) 0.3370(3) 0.0482(13) Uani d . 1 . .
N N3 0.4200(4) 0.2032(3) 0.1410(3) 0.0505(13) Uani d . 1 . .
N N4 0.3804(4) 0.2329(3) 0.2526(3) 0.0574(14) Uani d U 1 . .
N N5 0.8391(6) 0.1955(4) 0.3031(7) 0.125(4) Uani d . 1 . .
N N6 0.3073(6) 0.3895(4) 0.2113(5) 0.103(3) Uani d . 1 . .
C C1 0.7006(4) 0.3409(3) 0.2651(4) 0.0461(15) Uani d . 1 . .
C C2 0.8339(5) 0.4017(4) 0.2629(4) 0.066(2) Uani d U 1 . .
H H2 0.8808 0.4282 0.2446 0.079 Uiso calc R 1 . .
C C3 0.8342(5) 0.3784(4) 0.3365(4) 0.0634(19) Uani d . 1 . .
H H3 0.8809 0.3857 0.3790 0.076 Uiso calc R 1 . .
C C4 0.7200(5) 0.3999(4) 0.1393(4) 0.0546(17) Uani d . 1 . .
C C5 0.7266(5) 0.3548(4) 0.0775(4) 0.064(2) Uani d . 1 . .
C C6 0.6955(6) 0.3780(5) 0.0023(5) 0.077(2) Uani d . 1 . .
H H6 0.7016 0.3494 -0.0400 0.093 Uiso calc R 1 . .
C C7 0.6575(7) 0.4386(6) -0.0131(6) 0.092(3) Uani d . 1 . .
C C8 0.6537(7) 0.4832(5) 0.0501(6) 0.090(3) Uani d . 1 . .
H H8 0.6293 0.5264 0.0403 0.108 Uiso calc R 1 . .
C C9 0.6852(5) 0.4645(4) 0.1264(5) 0.066(2) Uani d . 1 . .
C C10 0.6829(7) 0.5139(4) 0.1941(6) 0.096(3) Uani d . 1 . .
H H10A 0.7457 0.5316 0.2091 0.144 Uiso calc R 1 . .
H H10B 0.6616 0.4910 0.2382 0.144 Uiso calc R 1 . .
H H10C 0.6401 0.5502 0.1778 0.144 Uiso calc R 1 . .
C C11 0.6202(10) 0.4598(7) -0.0983(6) 0.158(6) Uani d . 1 . .
H H11A 0.6583 0.4389 -0.1342 0.237 Uiso calc R 1 . .
H H11B 0.6239 0.5080 -0.1030 0.237 Uiso calc R 1 . .
H H11C 0.5551 0.4457 -0.1106 0.237 Uiso calc R 1 . .
C C12 0.7657(7) 0.2847(4) 0.0895(5) 0.087(3) Uani d . 1 . .
H H12A 0.7997 0.2808 0.1415 0.131 Uiso calc R 1 . .
H H12B 0.8083 0.2755 0.0512 0.131 Uiso calc R 1 . .
H H12C 0.7143 0.2527 0.0834 0.131 Uiso calc R 1 . .
C C13 0.7204(5) 0.3113(4) 0.4082(4) 0.0572(17) Uani d . 1 . .
H H13A 0.7750 0.2935 0.4418 0.069 Uiso calc R 1 . .
H H13B 0.6767 0.2744 0.3936 0.069 Uiso calc R 1 . .
C C14 0.6710(5) 0.3653(4) 0.4527(4) 0.0599(18) Uani d . 1 . .
H H14A 0.6202 0.3865 0.4179 0.072 Uiso calc R 1 . .
H H14B 0.6438 0.3452 0.4965 0.072 Uiso calc R 1 . .
C C15 0.7069(5) 0.4784(4) 0.4864(5) 0.065(2) Uani d . 1 . .
C C16 0.6561(7) 0.4964(5) 0.5486(6) 0.088(3) Uani d . 1 . .
C C17 0.6275(9) 0.5624(5) 0.5563(6) 0.107(4) Uani d . 1 . .
H H17 0.5935 0.5749 0.5972 0.129 Uiso calc R 1 . .
C C18 0.6500(10) 0.6088(5) 0.5031(8) 0.121(4) Uani d U 1 . .
H H18 0.6318 0.6535 0.5088 0.145 Uiso calc R 1 . .
C C19 0.6984(8) 0.5921(5) 0.4413(7) 0.101(3) Uani d U 1 . .
H H19 0.7113 0.6246 0.4049 0.121 Uiso calc R 1 . .
C C20 0.7274(6) 0.5269(4) 0.4341(5) 0.077(2) Uani d . 1 . .
H H20 0.7616 0.5153 0.3930 0.092 Uiso calc R 1 . .
C C21 0.5876(13) 0.4567(6) 0.6570(8) 0.169(7) Uani d D 1 . .
H H21A 0.5407 0.4911 0.6399 0.203 Uiso calc R 1 . .
H H21B 0.6298 0.4754 0.7007 0.203 Uiso calc R 1 . .
C C22 0.5373(10) 0.3984(7) 0.6865(8) 0.147(6) Uani d DU 1 . .
H H22A 0.5233 0.4083 0.7394 0.176 Uiso calc R 1 . .
H H22B 0.4771 0.3924 0.6533 0.176 Uiso calc R 1 . .
C C23 0.5281(11) 0.2759(8) 0.6820(15) 0.217(8) Uani d DU 1 . .
H H23A 0.4685 0.2861 0.6498 0.261 Uiso calc R 1 . .
H H23B 0.5128 0.2656 0.7345 0.261 Uiso calc R 1 . .
C C24 0.5684(16) 0.2106(8) 0.6487(11) 0.204(8) Uani d DU 1 . .
H H24A 0.6176 0.1908 0.6864 0.245 Uiso calc R 1 . .
H H24B 0.5184 0.1775 0.6353 0.245 Uiso calc R 1 . .
C C25 0.6713(14) 0.1847(9) 0.5687(13) 0.204(8) Uani d DU 1 . .
H H25A 0.6986 0.1710 0.6211 0.245 Uiso calc R 1 . .
H H25B 0.7224 0.2051 0.5440 0.245 Uiso calc R 1 . .
C C26 0.6442(11) 0.1235(9) 0.5252(12) 0.189(7) Uani d DU 1 . .
H H26A 0.6871 0.1151 0.4862 0.227 Uiso calc R 1 . .
H H26B 0.6467 0.0851 0.5607 0.227 Uiso calc R 1 . .
C C27 0.5279(6) 0.0829(5) 0.4391(5) 0.123(4) Uani d GDU 1 . .
C C28 0.4429(5) 0.0943(3) 0.3907(4) 0.084(3) Uani d G 1 . .
C C29 0.4052(6) 0.0443(5) 0.3388(4) 0.116(4) Uani d G 1 . .
H H29 0.3483 0.0519 0.3065 0.139 Uiso calc R 1 . .
C C30 0.4524(9) -0.0169(4) 0.3353(5) 0.157(7) Uani d G 1 . .
H H30 0.4272 -0.0503 0.3006 0.189 Uiso calc R 1 . .
C C31 0.5374(9) -0.0283(4) 0.3836(7) 0.196(10) Uani d G 1 . .
H H31 0.5690 -0.0692 0.3813 0.235 Uiso calc R 1 . .
C C32 0.5751(5) 0.0217(6) 0.4355(6) 0.172(8) Uani d G 1 . .
H H32 0.6320 0.0141 0.4679 0.206 Uiso calc R 1 . .
C C33 0.4426(6) 0.2152(4) 0.3916(5) 0.077(2) Uani d DU 1 . .
H H33A 0.5048 0.2066 0.3753 0.092 Uiso calc R 1 . .
H H33B 0.4514 0.2369 0.4428 0.092 Uiso calc R 1 . .
C C34 0.3849(6) 0.2597(4) 0.3325(4) 0.068(2) Uani d D 1 . .
H H34A 0.3208 0.2639 0.3465 0.082 Uiso calc R 1 . .
H H34B 0.4130 0.3044 0.3341 0.082 Uiso calc R 1 . .
C C35 0.4510(4) 0.2390(3) 0.2064(4) 0.0489(15) Uani d U 1 . .
C C36 0.3311(5) 0.1766(4) 0.1479(5) 0.072(2) Uani d . 1 . .
H H36 0.2948 0.1501 0.1106 0.086 Uiso calc R 1 . .
C C37 0.3067(5) 0.1957(4) 0.2169(5) 0.073(2) Uani d . 1 . .
H H37 0.2501 0.1856 0.2369 0.088 Uiso calc R 1 . .
C C38 0.4700(5) 0.1907(4) 0.0744(4) 0.0552(17) Uani d U 1 . .
C C39 0.5038(5) 0.1248(4) 0.0659(5) 0.070(2) Uani d . 1 . .
C C40 0.5501(6) 0.1117(6) 0.0002(6) 0.093(3) Uani d U 1 . .
H H40 0.5730 0.0685 -0.0070 0.111 Uiso calc R 1 . .
C C41 0.5629(6) 0.1605(7) -0.0543(6) 0.096(3) Uani d U 1 . .
C C42 0.5268(6) 0.2250(5) -0.0448(5) 0.078(3) Uani d . 1 . .
H H42 0.5340 0.2580 -0.0823 0.094 Uiso calc R 1 . .
C C43 0.4801(5) 0.2409(4) 0.0200(5) 0.069(2) Uani d U 1 . .
C C44 0.4422(7) 0.3107(4) 0.0287(5) 0.083(2) Uani d U 1 . .
H H44A 0.3959 0.3101 0.0653 0.124 Uiso calc R 1 . .
H H44B 0.4128 0.3266 -0.0216 0.124 Uiso calc R 1 . .
H H44C 0.4936 0.3404 0.0479 0.124 Uiso calc R 1 . .
C C45 0.6116(8) 0.1436(8) -0.1273(7) 0.148(5) Uani d . 1 . .
H H45A 0.6633 0.1129 -0.1129 0.222 Uiso calc R 1 . .
H H45B 0.6357 0.1843 -0.1480 0.222 Uiso calc R 1 . .
H H45C 0.5662 0.1231 -0.1666 0.222 Uiso calc R 1 . .
C C46 0.4916(7) 0.0701(4) 0.1243(6) 0.096(3) Uani d . 1 . .
H H46A 0.4261 0.0561 0.1188 0.143 Uiso calc R 1 . .
H H46B 0.5097 0.0868 0.1767 0.143 Uiso calc R 1 . .
H H46C 0.5311 0.0323 0.1148 0.143 Uiso calc R 1 . .
C C47 0.7609(6) 0.1926(4) 0.2804(6) 0.072(2) Uani d U 1 . .
C C48 0.3883(6) 0.3909(4) 0.2185(6) 0.077(2) Uani d . 1 . .

loop_
_atom_site_aniso_label
_atom_site_aniso_U_11
_atom_site_aniso_U_22
_atom_site_aniso_U_33
_atom_site_aniso_U_12
_atom_site_aniso_U_13
_atom_site_aniso_U_23
Pd1 0.0448(3) 0.0386(3) 0.0478(3) 0.0031(2) 0.0011(2) -0.0046(2)
S1 0.0625(11) 0.0423(9) 0.1069(17) 0.0070(9) -0.0080(11) -0.0124(11)
S2 0.0598(11) 0.0452(10) 0.0998(16) 0.0093(8) 0.0020(11) -0.0054(10)
O1 0.061(3) 0.060(3) 0.058(3) 0.003(2) -0.007(2) -0.014(2)
O2 0.202(8) 0.081(5) 0.097(5) 0.047(5) 0.074(5) 0.003(4)
O3 0.082(5) 0.181(9) 0.233(10) 0.009(6) 0.061(6) 0.043(8)
O4 0.212(13) 0.141(10) 0.275(15) -0.039(9) -0.034(11) 0.012(11)
O5 0.101(6) 0.173(9) 0.191(10) -0.005(6) -0.031(6) 0.053(8)
O6 0.079(4) 0.089(4) 0.090(4) -0.008(3) 0.017(3) 0.022(3)
N1 0.053(3) 0.058(3) 0.053(3) -0.004(3) 0.012(3) -0.003(3)
N2 0.046(3) 0.050(3) 0.047(3) -0.002(2) 0.000(2) -0.010(3)
N3 0.052(3) 0.050(3) 0.045(3) -0.007(3) -0.011(2) -0.007(3)
N4 0.048(3) 0.069(4) 0.054(3) 0.000(3) 0.004(3) -0.006(3)
N5 0.073(5) 0.075(5) 0.215(12) 0.017(4) -0.031(6) -0.011(6)
N6 0.070(5) 0.113(7) 0.119(7) 0.017(5) -0.014(5) -0.009(5)
C1 0.052(4) 0.036(3) 0.050(4) 0.004(3) 0.004(3) -0.003(3)
C2 0.044(4) 0.091(6) 0.061(5) -0.010(4) 0.002(3) -0.006(4)
C3 0.048(4) 0.080(5) 0.060(5) -0.003(4) -0.001(3) -0.012(4)
C4 0.050(4) 0.060(4) 0.054(4) 0.001(3) 0.009(3) 0.009(3)
C5 0.065(5) 0.073(5) 0.057(5) 0.012(4) 0.017(4) 0.000(4)
C6 0.081(6) 0.099(7) 0.053(5) 0.007(5) 0.013(4) -0.001(5)
C7 0.092(7) 0.105(8) 0.082(6) 0.009(6) 0.021(5) 0.031(6)
C8 0.092(6) 0.077(6) 0.105(7) 0.013(5) 0.026(6) 0.044(6)
C9 0.068(5) 0.054(4) 0.079(5) -0.004(4) 0.017(4) 0.014(4)
C10 0.109(7) 0.055(5) 0.128(8) -0.004(5) 0.027(6) -0.012(5)
C11 0.170(12) 0.215(15) 0.088(8) 0.022(11) 0.016(8) 0.083(9)
C12 0.109(7) 0.093(6) 0.060(5) 0.039(5) 0.013(5) -0.014(5)
C13 0.062(4) 0.061(4) 0.047(4) -0.004(3) 0.004(3) -0.001(3)
C14 0.065(4) 0.065(4) 0.050(4) -0.008(4) 0.008(3) -0.002(4)
C15 0.067(5) 0.063(5) 0.061(5) 0.001(4) -0.008(4) -0.016(4)
C16 0.109(7) 0.078(6) 0.077(6) 0.021(5) 0.013(5) -0.001(5)
C17 0.167(11) 0.059(6) 0.097(7) 0.024(6) 0.021(7) -0.023(5)
C18 0.162(12) 0.064(6) 0.133(10) 0.014(7) 0.000(8) -0.012(7)
C19 0.125(9) 0.061(6) 0.114(8) -0.008(6) -0.002(6) 0.011(5)
C20 0.085(6) 0.070(5) 0.072(5) -0.012(4) -0.005(5) -0.002(5)
C21 0.28(2) 0.100(9) 0.153(12) 0.040(11) 0.133(13) 0.008(9)
C22 0.132(11) 0.205(15) 0.105(9) 0.057(11) 0.020(8) -0.022(10)
C23 0.116(11) 0.191(16) 0.35(2) -0.016(12) 0.048(14) -0.012(17)
C24 0.29(2) 0.102(11) 0.202(16) -0.047(12) -0.037(14) -0.038(11)
C25 0.185(16) 0.164(15) 0.241(19) 0.015(14) -0.060(14) 0.056(15)
C26 0.099(10) 0.193(16) 0.265(19) -0.028(10) -0.019(11) 0.066(15)
C27 0.087(8) 0.135(11) 0.149(12) 0.011(8) 0.022(8) 0.062(9)
C28 0.094(7) 0.086(6) 0.077(6) 0.006(5) 0.032(5) 0.023(5)
C29 0.171(11) 0.093(8) 0.091(8) -0.002(8) 0.048(8) 0.016(7)
C30 0.27(2) 0.095(10) 0.124(11) 0.002(11) 0.109(13) 0.016(8)
C31 0.27(2) 0.198(19) 0.155(15) 0.096(17) 0.153(16) 0.059(14)
C32 0.151(12) 0.198(16) 0.188(16) 0.093(13) 0.101(12) 0.088(14)
C33 0.079(5) 0.092(6) 0.059(5) -0.005(4) 0.006(4) 0.004(4)
C34 0.074(5) 0.069(5) 0.063(5) 0.000(4) 0.011(4) 0.001(4)
C35 0.046(4) 0.047(3) 0.051(4) 0.002(3) -0.006(3) -0.005(3)
C36 0.054(4) 0.083(6) 0.072(6) -0.016(4) -0.016(4) 0.006(5)
C37 0.045(4) 0.095(6) 0.079(6) -0.007(4) 0.003(4) 0.016(5)
C38 0.044(4) 0.066(4) 0.052(4) -0.004(3) -0.004(3) -0.010(3)
C39 0.060(4) 0.067(5) 0.077(5) -0.002(4) -0.011(4) -0.019(4)
C40 0.072(6) 0.105(7) 0.097(7) 0.010(5) -0.006(5) -0.046(5)
C41 0.054(5) 0.151(10) 0.082(7) -0.010(6) 0.002(5) -0.050(6)
C42 0.070(5) 0.113(7) 0.049(5) -0.021(5) -0.002(4) -0.001(5)
C43 0.062(5) 0.076(5) 0.069(5) -0.015(4) 0.006(4) -0.013(4)
C44 0.100(6) 0.084(5) 0.063(5) -0.004(5) 0.004(5) 0.007(5)
C45 0.107(8) 0.242(16) 0.103(9) -0.004(10) 0.042(7) -0.054(10)
C46 0.111(7) 0.058(5) 0.111(8) 0.004(5) -0.014(6) -0.013(5)
C47 0.068(5) 0.041(4) 0.103(7) 0.015(4) -0.003(5) -0.007(4)
C48 0.063(5) 0.057(5) 0.112(7) 0.020(4) 0.009(5) -0.003(5)

loop_
_atom_type_symbol
_atom_type_description
_atom_type_scat_dispersion_real
_atom_type_scat_dispersion_imag
_atom_type_scat_source
C C 0.0033 0.0016 'International Tables Vol C Tables 4.2.6.8 and 6.1.1.4'
H H 0.0000 0.0000 'International Tables Vol C Tables 4.2.6.8 and 6.1.1.4'
O O 0.0106 0.0060 'International Tables Vol C Tables 4.2.6.8 and 6.1.1.4'
N N 0.0061 0.0033 'International Tables Vol C Tables 4.2.6.8 and 6.1.1.4'
S S 0.1246 0.1234 'International Tables Vol C Tables 4.2.6.8 and 6.1.1.4'
Pd Pd -1.1770 1.0070 'International Tables Vol C Tables 4.2.6.8 and 6.1.1.4'

loop_
_geom_angle_atom_site_label_1
_geom_angle_atom_site_label_2
_geom_angle_atom_site_label_3
_geom_angle_site_symmetry_1
_geom_angle_site_symmetry_3
_geom_angle
_geom_angle_publ_flag
C1 Pd1 C35 . . 178.6(3) y
C1 Pd1 S2 . . 85.12(17) y
C35 Pd1 S2 . . 95.47(19) y
C1 Pd1 S1 . . 94.03(17) y
C35 Pd1 S1 . . 85.31(19) y
S2 Pd1 S1 . . 176.52(8) y
C47 S1 Pd1 . . 109.4(3) ?
C48 S2 Pd1 . . 111.0(3) ?
C15 O1 C14 . . 114.3(5) ?
C21 O2 C16 . . 118.5(8) ?
C22 O3 C23 . . 115.4(10) ?
C25 O4 C24 . . 101.0(16) ?
C26 O5 C27 . . 112.3(13) ?
C28 O6 C33 . . 116.2(6) ?
C1 N1 C2 . . 109.1(6) ?
C1 N1 C4 . . 127.0(6) ?
C2 N1 C4 . . 123.6(6) ?
C1 N2 C3 . . 110.9(6) ?
C1 N2 C13 . . 124.8(5) ?
C3 N2 C13 . . 124.1(6) ?
C35 N3 C36 . . 109.6(6) ?
C35 N3 C38 . . 127.3(5) ?
C36 N3 C38 . . 123.0(6) ?
C35 N4 C37 . . 111.5(6) ?
C35 N4 C34 . . 124.3(6) ?
C37 N4 C34 . . 124.1(6) ?
N2 C1 N1 . . 105.9(5) ?
N2 C1 Pd1 . . 126.0(5) ?
N1 C1 Pd1 . . 128.1(5) ?
C3 C2 N1 . . 107.5(6) ?
C3 C2 H2 . . 126.3 ?
N1 C2 H2 . . 126.3 ?
C2 C3 N2 . . 106.6(6) ?
C2 C3 H3 . . 126.7 ?
N2 C3 H3 . . 126.7 ?
C9 C4 C5 . . 121.9(7) ?
C9 C4 N1 . . 118.6(7) ?
C5 C4 N1 . . 119.5(6) ?
C6 C5 C4 . . 116.7(7) ?
C6 C5 C12 . . 120.1(7) ?
C4 C5 C12 . . 123.2(7) ?
C7 C6 C5 . . 123.8(9) ?
C7 C6 H6 . . 118.1 ?
C5 C6 H6 . . 118.1 ?
C6 C7 C8 . . 118.0(9) ?
C6 C7 C11 . . 121.0(11) ?
C8 C7 C11 . . 121.1(10) ?
C9 C8 C7 . . 121.6(8) ?
C9 C8 H8 . . 119.2 ?
C7 C8 H8 . . 119.2 ?
C8 C9 C4 . . 118.0(8) ?
C8 C9 C10 . . 120.9(8) ?
C4 C9 C10 . . 121.1(8) ?
C9 C10 H10A . . 109.5 ?
C9 C10 H10B . . 109.5 ?
H10A C10 H10B . . 109.5 ?
C9 C10 H10C . . 109.5 ?
H10A C10 H10C . . 109.5 ?
H10B C10 H10C . . 109.5 ?
C7 C11 H11A . . 109.5 ?
C7 C11 H11B . . 109.5 ?
H11A C11 H11B . . 109.5 ?
C7 C11 H11C . . 109.5 ?
H11A C11 H11C . . 109.5 ?
H11B C11 H11C . . 109.5 ?
C5 C12 H12A . . 109.5 ?
C5 C12 H12B . . 109.5 ?
H12A C12 H12B . . 109.5 ?
C5 C12 H12C . . 109.5 ?
H12A C12 H12C . . 109.5 ?
H12B C12 H12C . . 109.5 ?
N2 C13 C14 . . 109.3(6) ?
N2 C13 H13A . . 109.8 ?
C14 C13 H13A . . 109.8 ?
N2 C13 H13B . . 109.8 ?
C14 C13 H13B . . 109.8 ?
H13A C13 H13B . . 108.3 ?
O1 C14 C13 . . 107.1(6) ?
O1 C14 H14A . . 110.3 ?
C13 C14 H14A . . 110.3 ?
O1 C14 H14B . . 110.3 ?
C13 C14 H14B . . 110.3 ?
H14A C14 H14B . . 108.5 ?
C20 C15 O1 . . 120.0(7) ?
C20 C15 C16 . . 119.1(8) ?
O1 C15 C16 . . 120.7(8) ?
O2 C16 C17 . . 125.7(9) ?
O2 C16 C15 . . 114.4(8) ?
C17 C16 C15 . . 119.9(9) ?
C18 C17 C16 . . 118.7(10) ?
C18 C17 H17 . . 120.6 ?
C16 C17 H17 . . 120.6 ?
C17 C18 C19 . . 122.3(10) ?
C17 C18 H18 . . 118.9 ?
C19 C18 H18 . . 118.9 ?
C20 C19 C18 . . 118.9(10) ?
C20 C19 H19 . . 120.5 ?
C18 C19 H19 . . 120.5 ?
C19 C20 C15 . . 121.0(9) ?
C19 C20 H20 . . 119.5 ?
C15 C20 H20 . . 119.5 ?
O2 C21 C22 . . 116.6(11) ?
O2 C21 H21A . . 108.1 ?
C22 C21 H21A . . 108.1 ?
O2 C21 H21B . . 108.1 ?
C22 C21 H21B . . 108.1 ?
H21A C21 H21B . . 107.3 ?
O3 C22 C21 . . 113.7(11) ?
O3 C22 H22A . . 108.8 ?
C21 C22 H22A . . 108.8 ?
O3 C22 H22B . . 108.8 ?
C21 C22 H22B . . 108.8 ?
H22A C22 H22B . . 107.7 ?
O3 C23 C24 . . 119.6(13) ?
O3 C23 H23A . . 107.4 ?
C24 C23 H23A . . 107.4 ?
O3 C23 H23B . . 107.4 ?
C24 C23 H23B . . 107.4 ?
H23A C23 H23B . . 107.0 ?
O4 C24 C23 . . 103.4(16) ?
O4 C24 H24A . . 111.1 ?
C23 C24 H24A . . 111.1 ?
O4 C24 H24B . . 111.1 ?
C23 C24 H24B . . 111.1 ?
H24A C24 H24B . . 109.0 ?
O4 C25 C26 . . 122.0(17) ?
O4 C25 H25A . . 106.8 ?
C26 C25 H25A . . 106.8 ?
O4 C25 H25B . . 106.8 ?
C26 C25 H25B . . 106.8 ?
H25A C25 H25B . . 106.7 ?
O5 C26 C25 . . 107.0(16) ?
O5 C26 H26A . . 110.3 ?
C25 C26 H26A . . 110.3 ?
O5 C26 H26B . . 110.3 ?
C25 C26 H26B . . 110.3 ?
H26A C26 H26B . . 108.6 ?
O5 C27 C28 . . 115.7(8) ?
O5 C27 C32 . . 124.2(8) ?
C28 C27 C32 . . 120.0 ?
O6 C28 C29 . . 118.2(7) ?
O6 C28 C27 . . 121.7(7) ?
C29 C28 C27 . . 120.0 ?
C28 C29 C30 . . 120.0 ?
C28 C29 H29 . . 120.0 ?
C30 C29 H29 . . 120.0 ?
C29 C30 C31 . . 120.0 ?
C29 C30 H30 . . 120.0 ?
C31 C30 H30 . . 120.0 ?
C30 C31 C32 . . 120.0 ?
C30 C31 H31 . . 120.0 ?
C32 C31 H31 . . 120.0 ?
C31 C32 C27 . . 120.0 ?
C31 C32 H32 . . 120.0 ?
C27 C32 H32 . . 120.0 ?
O6 C33 C34 . . 107.4(7) ?
O6 C33 H33A . . 110.2 ?
C34 C33 H33A . . 110.2 ?
O6 C33 H33B . . 110.2 ?
C34 C33 H33B . . 110.2 ?
H33A C33 H33B . . 108.5 ?
N4 C34 C33 . . 111.9(7) ?
N4 C34 H34A . . 109.2 ?
C33 C34 H34A . . 109.2 ?
N4 C34 H34B . . 109.2 ?
C33 C34 H34B . . 109.2 ?
H34A C34 H34B . . 107.9 ?
N3 C35 N4 . . 104.4(5) ?
N3 C35 Pd1 . . 129.7(5) ?
N4 C35 Pd1 . . 125.9(5) ?
C37 C36 N3 . . 107.9(7) ?
C37 C36 H36 . . 126.0 ?
N3 C36 H36 . . 126.0 ?
C36 C37 N4 . . 106.6(7) ?
C36 C37 H37 . . 126.7 ?
N4 C37 H37 . . 126.7 ?
C43 C38 C39 . . 122.3(7) ?
C43 C38 N3 . . 120.9(7) ?
C39 C38 N3 . . 116.8(7) ?
C40 C39 C38 . . 117.1(9) ?
C40 C39 C46 . . 120.6(8) ?
C38 C39 C46 . . 122.3(7) ?
C41 C40 C39 . . 122.2(9) ?
C41 C40 H40 . . 118.9 ?
C39 C40 H40 . . 118.9 ?
C40 C41 C42 . . 119.1(8) ?
C40 C41 C45 . . 120.6(12) ?
C42 C41 C45 . . 120.1(12) ?
C41 C42 C43 . . 121.1(9) ?
C41 C42 H42 . . 119.5 ?
C43 C42 H42 . . 119.5 ?
C38 C43 C42 . . 118.2(8) ?
C38 C43 C44 . . 121.9(7) ?
C42 C43 C44 . . 119.9(8) ?
C43 C44 H44A . . 109.5 ?
C43 C44 H44B . . 109.5 ?
H44A C44 H44B . . 109.5 ?
C43 C44 H44C . . 109.5 ?
H44A C44 H44C . . 109.5 ?
H44B C44 H44C . . 109.5 ?
C41 C45 H45A . . 109.5 ?
C41 C45 H45B . . 109.5 ?
H45A C45 H45B . . 109.5 ?
C41 C45 H45C . . 109.5 ?
H45A C45 H45C . . 109.5 ?
H45B C45 H45C . . 109.5 ?
C39 C46 H46A . . 109.5 ?
C39 C46 H46B . . 109.5 ?
H46A C46 H46B . . 109.5 ?
C39 C46 H46C . . 109.5 ?
H46A C46 H46C . . 109.5 ?
H46B C46 H46C . . 109.5 ?
N5 C47 S1 . . 177.2(8) ?
N6 C48 S2 . . 176.9(8) ?

loop_
_geom_bond_atom_site_label_1
_geom_bond_atom_site_label_2
_geom_bond_site_symmetry_2
_geom_bond_distance
_geom_bond_publ_flag
Pd1 C1 . 2.040(6) y
Pd1 C35 . 2.041(6) y
Pd1 S2 . 2.3211(18) y
Pd1 S1 . 2.3237(19) y
S1 C47 . 1.662(9) ?
S2 C48 . 1.653(9) ?
O1 C15 . 1.377(9) ?
O1 C14 . 1.422(8) ?
O2 C21 . 1.357(12) ?
O2 C16 . 1.359(11) ?
O3 C22 . 1.362(12) ?
O3 C23 . 1.513(14) ?
O4 C25 . 1.350(15) ?
O4 C24 . 1.472(15) ?
O5 C26 . 1.329(15) ?
O5 C27 . 1.341(11) ?
O6 C28 . 1.381(8) ?
O6 C33 . 1.439(9) ?
N1 C1 . 1.354(8) ?
N1 C2 . 1.398(9) ?
N1 C4 . 1.431(8) ?
N2 C1 . 1.347(8) ?
N2 C3 . 1.379(9) ?
N2 C13 . 1.472(8) ?
N3 C35 . 1.351(8) ?
N3 C36 . 1.381(9) ?
N3 C38 . 1.435(8) ?
N4 C35 . 1.355(8) ?
N4 C37 . 1.358(9) ?
N4 C34 . 1.459(9) ?
N5 C47 . 1.128(10) ?
N6 C48 . 1.137(10) ?
C2 C3 . 1.342(10) ?
C2 H2 . 0.9300 ?
C3 H3 . 0.9300 ?
C4 C9 . 1.379(10) ?
C4 C5 . 1.395(10) ?
C5 C6 . 1.384(10) ?
C5 C12 . 1.501(11) ?
C6 C7 . 1.330(12) ?
C6 H6 . 0.9300 ?
C7 C8 . 1.402(14) ?
C7 C11 . 1.544(13) ?
C8 C9 . 1.375(12) ?
C8 H8 . 0.9300 ?
C9 C10 . 1.520(12) ?
C10 H10A . 0.9600 ?
C10 H10B . 0.9600 ?
C10 H10C . 0.9600 ?
C11 H11A . 0.9600 ?
C11 H11B . 0.9600 ?
C11 H11C . 0.9600 ?
C12 H12A . 0.9600 ?
C12 H12B . 0.9600 ?
C12 H12C . 0.9600 ?
C13 C14 . 1.530(9) ?
C13 H13A . 0.9700 ?
C13 H13B . 0.9700 ?
C14 H14A . 0.9700 ?
C14 H14B . 0.9700 ?
C15 C20 . 1.367(11) ?
C15 C16 . 1.402(12) ?
C16 C17 . 1.379(12) ?
C17 C18 . 1.358(14) ?
C17 H17 . 0.9300 ?
C18 C19 . 1.369(15) ?
C18 H18 . 0.9300 ?
C19 C20 . 1.364(13) ?
C19 H19 . 0.9300 ?
C20 H20 . 0.9300 ?
C21 C22 . 1.477(14) ?
C21 H21A . 0.9700 ?
C21 H21B . 0.9700 ?
C22 H22A . 0.9700 ?
C22 H22B . 0.9700 ?
C23 C24 . 1.549(15) ?
C23 H23A . 0.9700 ?
C23 H23B . 0.9700 ?
C24 H24A . 0.9700 ?
C24 H24B . 0.9700 ?
C25 C26 . 1.449(15) ?
C25 H25A . 0.9700 ?
C25 H25B . 0.9700 ?
C26 H26A . 0.9700 ?
C26 H26B . 0.9700 ?
C27 C28 . 1.3900 ?
C27 C32 . 1.3900 ?
C28 C29 . 1.3900 ?
C29 C30 . 1.3900 ?
C29 H29 . 0.9300 ?
C30 C31 . 1.3900 ?
C30 H30 . 0.9300 ?
C31 C32 . 1.3900 ?
C31 H31 . 0.9300 ?
C32 H32 . 0.9300 ?
C33 C34 . 1.503(10) ?
C33 H33A . 0.9700 ?
C33 H33B . 0.9700 ?
C34 H34A . 0.9700 ?
C34 H34B . 0.9700 ?
C36 C37 . 1.325(11) ?
C36 H36 . 0.9300 ?
C37 H37 . 0.9300 ?
C38 C43 . 1.382(11) ?
C38 C39 . 1.404(10) ?
C39 C40 . 1.393(12) ?
C39 C46 . 1.498(12) ?
C40 C41 . 1.369(14) ?
C40 H40 . 0.9300 ?
C41 C42 . 1.392(14) ?
C41 C45 . 1.536(13) ?
C42 C43 . 1.394(11) ?
C42 H42 . 0.9300 ?
C43 C44 . 1.498(12) ?
C44 H44A . 0.9600 ?
C44 H44B . 0.9600 ?
C44 H44C . 0.9600 ?
C45 H45A . 0.9600 ?
C45 H45B . 0.9600 ?
C45 H45C . 0.9600 ?
C46 H46A . 0.9600 ?
C46 H46B . 0.9600 ?
C46 H46C . 0.9600 ?
